data_4027523
loop_
_publ_author_name
'Bowen Fang'
'Huaiji Zheng'
'Changgui Zhao'
'Peng Jing'
'Huilin Li'
'Xingang Xie'
'Xuegong She'

_publ_section_title
;
 Synthesis of the Tetracyclic Core (ABCE Rings) of Daphenylline
;
_journal_name_full 'Journal of Organic Chemistry'
_journal_page_first 8367
_journal_page_last 8373
_journal_paper_doi 10.1021/jo301533f
_journal_volume 77
_journal_year 2012
_chemical_formula_sum 'C21 H22 N2 O7 S'
_chemical_formula_weight 446.47
_chemical_name_systematic
; 
 ? 
;
_space_group_IT_number 2
_symmetry_cell_setting triclinic
_symmetry_space_group_name_Hall '-P 1'
_symmetry_space_group_name_H-M 'P -1'
_atom_sites_solution_hydrogens geom
_atom_sites_solution_primary direct
_atom_sites_solution_secondary difmap
_audit_creation_method SHELXL-97
_cell_angle_alpha 74.892(5)
_cell_angle_beta 75.847(5)
_cell_angle_gamma 80.987(5)
_cell_formula_units_Z 2
_cell_length_a 7.866(4)
_cell_length_b 11.435(6)
_cell_length_c 13.934(7)
_cell_measurement_reflns_used 2682
_cell_measurement_temperature 296(2)
_cell_measurement_theta_max 26.37
_cell_measurement_theta_min 2.68
_cell_volume 1167.5(10)
_computing_cell_refinement 'Bruker SAINT'
_computing_data_collection 'Bruker APEX2'
_computing_data_reduction 'Bruker SAINT'
_computing_molecular_graphics 'Bruker SHELXTL'
_computing_publication_material 'Bruker SHELXTL'
_computing_structure_refinement 'SHELXL-97 (Sheldrick, 2008)'
_computing_structure_solution 'SHELXS-97 (Sheldrick, 2008)'
_diffrn_ambient_temperature 296(2)
_diffrn_measured_fraction_theta_full 0.973
_diffrn_measured_fraction_theta_max 0.973
_diffrn_measurement_device_type 'Bruker APEX-II CCD'
_diffrn_measurement_method '\f and \w scans'
_diffrn_radiation_monochromator graphite
_diffrn_radiation_source 'fine-focus sealed tube'
_diffrn_radiation_type MoK\a
_diffrn_radiation_wavelength 0.71073
_diffrn_reflns_av_R_equivalents 0.0301
_diffrn_reflns_av_sigmaI/netI 0.0559
_diffrn_reflns_limit_h_max 9
_diffrn_reflns_limit_h_min -8
_diffrn_reflns_limit_k_max 13
_diffrn_reflns_limit_k_min -13
_diffrn_reflns_limit_l_max 16
_diffrn_reflns_limit_l_min -16
_diffrn_reflns_number 7430
_diffrn_reflns_theta_full 25.50
_diffrn_reflns_theta_max 25.50
_diffrn_reflns_theta_min 2.68
_exptl_absorpt_coefficient_mu 0.181
_exptl_absorpt_correction_T_max 0.9631
_exptl_absorpt_correction_T_min 0.9512
_exptl_absorpt_correction_type multi-scan
_exptl_absorpt_process_details SADABS
_exptl_crystal_colour yellow
_exptl_crystal_density_diffrn 1.270
_exptl_crystal_description block
_exptl_crystal_F_000 468
_exptl_crystal_size_max 0.28
_exptl_crystal_size_mid 0.26
_exptl_crystal_size_min 0.21
_platon_squeeze_details
;
;
_refine_diff_density_max 0.402
_refine_diff_density_min -0.262
_refine_diff_density_rms 0.065
_refine_ls_extinction_method none
_refine_ls_goodness_of_fit_ref 1.044
_refine_ls_hydrogen_treatment constr
_refine_ls_matrix_type full
_refine_ls_number_parameters 283
_refine_ls_number_reflns 4237
_refine_ls_number_restraints 0
_refine_ls_restrained_S_all 1.044
_refine_ls_R_factor_all 0.0814
_refine_ls_R_factor_gt 0.0533
_refine_ls_shift/su_max 0.000
_refine_ls_shift/su_mean 0.000
_refine_ls_structure_factor_coef Fsqd
_refine_ls_weighting_details 'calc w=1/[\s^2^(Fo^2^)+(0.0901P)^2^+0.0000P] where P=(Fo^2^+2Fc^2^)/3'
_refine_ls_weighting_scheme calc
_refine_ls_wR_factor_gt 0.1427
_refine_ls_wR_factor_ref 0.1585
_reflns_number_gt 2874
_reflns_number_total 4237
_reflns_threshold_expression >2sigma(I)
_cod_data_source_file jo301533f_si_003.cif
_cod_data_source_block p-1
_cod_original_cell_volume 1167.6(10)
_cod_database_code 4027523

loop_
_symmetry_equiv_pos_as_xyz
'x, y, z'
'-x, -y, -z'

loop_
_atom_site_label
_atom_site_type_symbol
_atom_site_fract_x
_atom_site_fract_y
_atom_site_fract_z
_atom_site_U_iso_or_equiv
_atom_site_adp_type
_atom_site_occupancy
_atom_site_symmetry_multiplicity
_atom_site_calc_flag
_atom_site_refinement_flags
C1 C 0.0391(4) 0.6878(2) 0.71807(19) 0.0373(6) Uani 1 1 d .
C2 C -0.1241(3) 0.6205(2) 0.7561(2) 0.0381(6) Uani 1 1 d .
H2A H -0.2134 0.6648 0.7194 0.046 Uiso 1 1 calc R
H2B H -0.1691 0.6207 0.8274 0.046 Uiso 1 1 calc R
C3 C -0.0977(3) 0.4897(2) 0.74536(19) 0.0349(6) Uani 1 1 d .
C4 C 0.0177(3) 0.4137(2) 0.81846(18) 0.0339(6) Uani 1 1 d .
C5 C 0.1953(3) 0.3802(2) 0.7855(2) 0.0360(6) Uani 1 1 d .
C6 C 0.2880(4) 0.4214(2) 0.6749(2) 0.0423(7) Uani 1 1 d .
H6A H 0.4026 0.4449 0.6722 0.051 Uiso 1 1 calc R
H6B H 0.3066 0.3536 0.6425 0.051 Uiso 1 1 calc R
C7 C 0.1854(4) 0.5270(2) 0.6163(2) 0.0398(7) Uani 1 1 d .
H7 H 0.2388 0.5400 0.5435 0.048 Uiso 1 1 calc R
C8 C -0.0008(4) 0.4954(3) 0.6349(2) 0.0426(7) Uani 1 1 d .
H8A H 0.0014 0.4172 0.6193 0.051 Uiso 1 1 calc R
H8B H -0.0642 0.5560 0.5899 0.051 Uiso 1 1 calc R
C9 C -0.2735(4) 0.4407(3) 0.7596(2) 0.0495(7) Uani 1 1 d .
H9A H -0.3499 0.4552 0.8214 0.074 Uiso 1 1 calc R
H9B H -0.2547 0.3548 0.7632 0.074 Uiso 1 1 calc R
H9C H -0.3269 0.4812 0.7031 0.074 Uiso 1 1 calc R
C10 C -0.0514(4) 0.3815(2) 0.92457(19) 0.0384(6) Uani 1 1 d .
C11 C 0.0494(4) 0.3134(3) 0.9910(2) 0.0484(7) Uani 1 1 d .
H11 H 0.0001 0.2918 1.0602 0.058 Uiso 1 1 calc R
C12 C 0.2252(4) 0.2766(2) 0.9548(2) 0.0497(8) Uani 1 1 d .
C13 C 0.2983(4) 0.3114(2) 0.8530(2) 0.0472(7) Uani 1 1 d .
H13 H 0.4169 0.2891 0.8289 0.057 Uiso 1 1 calc R
C14 C -0.2969(5) 0.3976(3) 1.0642(2) 0.0635(9) Uani 1 1 d .
H14A H -0.2933 0.3112 1.0913 0.095 Uiso 1 1 calc R
H14B H -0.4169 0.4332 1.0761 0.095 Uiso 1 1 calc R
H14C H -0.2295 0.4319 1.0970 0.095 Uiso 1 1 calc R
C15 C 0.4891(5) 0.1686(4) 0.9943(4) 0.0920(13) Uani 1 1 d .
H15A H 0.4983 0.1244 0.9431 0.138 Uiso 1 1 calc R
H15B H 0.5335 0.1163 1.0507 0.138 Uiso 1 1 calc R
H15C H 0.5568 0.2373 0.9662 0.138 Uiso 1 1 calc R
C16 C 0.2944(3) 0.8700(2) 0.5584(2) 0.0385(6) Uani 1 1 d .
C17 C 0.2640(4) 0.9107(2) 0.4608(2) 0.0438(7) Uani 1 1 d .
C18 C 0.2316(4) 1.0329(3) 0.4183(3) 0.0587(8) Uani 1 1 d .
H18 H 0.2123 1.0584 0.3525 0.070 Uiso 1 1 calc R
C19 C 0.2279(5) 1.1163(3) 0.4735(3) 0.0642(9) Uani 1 1 d .
H19 H 0.2027 1.1988 0.4461 0.077 Uiso 1 1 calc R
C20 C 0.2615(4) 1.0781(3) 0.5693(3) 0.0611(9) Uani 1 1 d .
H20 H 0.2621 1.1352 0.6060 0.073 Uiso 1 1 calc R
C21 C 0.2948(4) 0.9549(2) 0.6124(2) 0.0481(7) Uani 1 1 d .
H21 H 0.3172 0.9300 0.6776 0.058 Uiso 1 1 calc R
N1 N 0.2617(4) 0.8259(2) 0.3973(2) 0.0585(7) Uani 1 1 d .
N2 N 0.1792(3) 0.64209(18) 0.65054(15) 0.0350(5) Uani 1 1 d .
O1 O 0.4694(3) 0.66499(17) 0.53198(15) 0.0502(5) Uani 1 1 d .
O2 O 0.4299(3) 0.71406(17) 0.69700(15) 0.0512(5) Uani 1 1 d .
O3 O 0.1606(4) 0.7479(2) 0.43077(19) 0.0749(7) Uani 1 1 d .
O4 O 0.3608(5) 0.8415(3) 0.3139(2) 0.1016(10) Uani 1 1 d .
O5 O 0.0481(3) 0.78107(16) 0.74149(14) 0.0500(5) Uani 1 1 d .
O6 O -0.2238(3) 0.42228(18) 0.95680(14) 0.0499(5) Uani 1 1 d .
O7 O 0.3121(3) 0.2094(2) 1.0276(2) 0.0793(8) Uani 1 1 d .
S1 S 0.36054(9) 0.71567(6) 0.61185(5) 0.0391(2) Uani 1 1 d .

loop_
_atom_site_aniso_label
_atom_site_aniso_U_11
_atom_site_aniso_U_22
_atom_site_aniso_U_33
_atom_site_aniso_U_23
_atom_site_aniso_U_13
_atom_site_aniso_U_12
C1 0.0408(16) 0.0397(14) 0.0295(14) -0.0076(11) -0.0017(12) -0.0086(12)
C2 0.0313(15) 0.0441(14) 0.0368(15) -0.0095(11) -0.0009(12) -0.0077(11)
C3 0.0298(15) 0.0444(14) 0.0336(14) -0.0151(11) -0.0013(11) -0.0109(11)
C4 0.0352(15) 0.0356(13) 0.0334(14) -0.0125(11) -0.0011(12) -0.0131(11)
C5 0.0326(15) 0.0353(13) 0.0426(15) -0.0139(11) -0.0013(12) -0.0127(11)
C6 0.0377(16) 0.0419(14) 0.0454(16) -0.0189(12) 0.0077(13) -0.0094(12)
C7 0.0467(17) 0.0441(15) 0.0307(14) -0.0176(12) 0.0041(12) -0.0149(12)
C8 0.0488(18) 0.0482(15) 0.0376(15) -0.0157(12) -0.0072(13) -0.0188(13)
C9 0.0407(18) 0.0592(18) 0.0530(18) -0.0159(14) -0.0064(15) -0.0189(14)
C10 0.0397(16) 0.0399(14) 0.0352(15) -0.0095(12) -0.0004(13) -0.0131(12)
C11 0.053(2) 0.0529(17) 0.0387(16) -0.0054(13) -0.0067(15) -0.0169(15)
C12 0.051(2) 0.0452(16) 0.0544(19) -0.0033(14) -0.0195(16) -0.0102(14)
C13 0.0376(17) 0.0443(15) 0.060(2) -0.0147(14) -0.0068(15) -0.0074(13)
C14 0.060(2) 0.080(2) 0.0436(18) -0.0194(16) 0.0106(16) -0.0131(18)
C15 0.067(3) 0.080(3) 0.122(4) 0.002(2) -0.041(3) 0.001(2)
C16 0.0335(15) 0.0394(14) 0.0398(15) -0.0087(12) 0.0041(12) -0.0144(11)
C17 0.0393(17) 0.0486(16) 0.0413(16) -0.0092(13) -0.0032(13) -0.0090(13)
C18 0.056(2) 0.0549(19) 0.055(2) 0.0018(15) -0.0080(16) -0.0083(15)
C19 0.067(2) 0.0395(17) 0.074(2) 0.0007(16) -0.0047(19) -0.0076(16)
C20 0.060(2) 0.0433(17) 0.079(2) -0.0195(16) 0.0028(19) -0.0191(15)
C21 0.0506(19) 0.0442(15) 0.0482(17) -0.0114(13) 0.0006(14) -0.0172(13)
N1 0.070(2) 0.0620(17) 0.0455(16) -0.0145(13) -0.0136(15) -0.0064(15)
N2 0.0337(13) 0.0367(11) 0.0342(12) -0.0129(9) 0.0045(10) -0.0132(9)
O1 0.0427(12) 0.0488(11) 0.0516(12) -0.0152(9) 0.0125(10) -0.0119(9)
O2 0.0474(12) 0.0570(12) 0.0519(12) -0.0090(9) -0.0146(10) -0.0131(10)
O3 0.0857(19) 0.0750(15) 0.0763(17) -0.0241(13) -0.0201(15) -0.0288(14)
O4 0.135(3) 0.108(2) 0.0533(16) -0.0278(15) 0.0131(18) -0.027(2)
O5 0.0578(13) 0.0408(10) 0.0509(12) -0.0207(9) 0.0070(10) -0.0161(9)
O6 0.0402(12) 0.0658(12) 0.0375(11) -0.0125(9) 0.0046(9) -0.0067(9)
O7 0.0690(18) 0.0798(16) 0.0841(18) 0.0048(13) -0.0345(15) -0.0037(13)
S1 0.0347(4) 0.0405(4) 0.0403(4) -0.0088(3) -0.0008(3) -0.0109(3)

loop_
_atom_type_symbol
_atom_type_description
_atom_type_scat_dispersion_real
_atom_type_scat_dispersion_imag
_atom_type_scat_source
C C 0.0033 0.0016 'International Tables Vol C Tables 4.2.6.8 and 6.1.1.4'
H H 0.0000 0.0000 'International Tables Vol C Tables 4.2.6.8 and 6.1.1.4'
N N 0.0061 0.0033 'International Tables Vol C Tables 4.2.6.8 and 6.1.1.4'
O O 0.0106 0.0060 'International Tables Vol C Tables 4.2.6.8 and 6.1.1.4'
S S 0.1246 0.1234 'International Tables Vol C Tables 4.2.6.8 and 6.1.1.4'

loop_
_geom_angle_atom_site_label_1
_geom_angle_atom_site_label_2
_geom_angle_atom_site_label_3
_geom_angle
O5 C1 N2 120.0(2)
O5 C1 C2 122.1(2)
N2 C1 C2 117.8(2)
C1 C2 C3 115.2(2)
C1 C2 H2A 108.5
C3 C2 H2A 108.5
C1 C2 H2B 108.5
C3 C2 H2B 108.5
H2A C2 H2B 107.5
C2 C3 C9 111.1(2)
C2 C3 C8 105.1(2)
C9 C3 C8 107.2(2)
C2 C3 C4 108.73(19)
C9 C3 C4 114.1(2)
C8 C3 C4 110.2(2)
C5 C4 C10 116.7(2)
C5 C4 C3 122.3(2)
C10 C4 C3 120.8(2)
C4 C5 C13 121.6(2)
C4 C5 C6 121.3(2)
C13 C5 C6 117.1(2)
C7 C6 C5 112.9(2)
C7 C6 H6A 109.0
C5 C6 H6A 109.0
C7 C6 H6B 109.0
C5 C6 H6B 109.0
H6A C6 H6B 107.8
N2 C7 C8 108.2(2)
N2 C7 C6 112.0(2)
C8 C7 C6 107.9(2)
N2 C7 H7 109.6
C8 C7 H7 109.6
C6 C7 H7 109.6
C7 C8 C3 111.6(2)
C7 C8 H8A 109.3
C3 C8 H8A 109.3
C7 C8 H8B 109.3
C3 C8 H8B 109.3
H8A C8 H8B 108.0
C3 C9 H9A 109.5
C3 C9 H9B 109.5
H9A C9 H9B 109.5
C3 C9 H9C 109.5
H9A C9 H9C 109.5
H9B C9 H9C 109.5
O6 C10 C11 122.1(2)
O6 C10 C4 116.2(2)
C11 C10 C4 121.7(3)
C10 C11 C12 120.0(3)
C10 C11 H11 120.0
C12 C11 H11 120.0
O7 C12 C13 125.4(3)
O7 C12 C11 114.8(3)
C13 C12 C11 119.8(3)
C12 C13 C5 120.1(3)
C12 C13 H13 119.9
C5 C13 H13 119.9
O6 C14 H14A 109.5
O6 C14 H14B 109.5
H14A C14 H14B 109.5
O6 C14 H14C 109.5
H14A C14 H14C 109.5
H14B C14 H14C 109.5
O7 C15 H15A 109.5
O7 C15 H15B 109.5
H15A C15 H15B 109.5
O7 C15 H15C 109.5
H15A C15 H15C 109.5
H15B C15 H15C 109.5
C21 C16 C17 118.4(3)
C21 C16 S1 117.7(2)
C17 C16 S1 123.4(2)
C18 C17 C16 121.5(3)
C18 C17 N1 116.5(3)
C16 C17 N1 122.0(2)
C19 C18 C17 119.7(3)
C19 C18 H18 120.2
C17 C18 H18 120.2
C18 C19 C20 119.7(3)
C18 C19 H19 120.1
C20 C19 H19 120.1
C19 C20 C21 120.9(3)
C19 C20 H20 119.6
C21 C20 H20 119.6
C16 C21 C20 119.8(3)
C16 C21 H21 120.1
C20 C21 H21 120.1
O3 N1 O4 124.9(3)
O3 N1 C17 118.3(3)
O4 N1 C17 116.8(3)
C1 N2 C7 125.3(2)
C1 N2 S1 117.07(16)
C7 N2 S1 117.49(17)
C10 O6 C14 118.2(2)
C12 O7 C15 116.7(3)
O2 S1 O1 118.71(13)
O2 S1 N2 109.63(11)
O1 S1 N2 105.96(11)
O2 S1 C16 107.29(12)
O1 S1 C16 107.73(12)
N2 S1 C16 106.97(12)

loop_
_geom_bond_atom_site_label_1
_geom_bond_atom_site_label_2
_geom_bond_distance
C1 O5 1.210(3)
C1 N2 1.394(3)
C1 C2 1.512(3)
C2 C3 1.519(4)
C2 H2A 0.9700
C2 H2B 0.9700
C3 C9 1.523(4)
C3 C8 1.530(4)
C3 C4 1.536(4)
C4 C5 1.385(4)
C4 C10 1.415(4)
C5 C13 1.395(4)
C5 C6 1.520(4)
C6 C7 1.510(4)
C6 H6A 0.9700
C6 H6B 0.9700
C7 N2 1.503(3)
C7 C8 1.509(4)
C7 H7 0.9800
C8 H8A 0.9700
C8 H8B 0.9700
C9 H9A 0.9600
C9 H9B 0.9600
C9 H9C 0.9600
C10 O6 1.368(3)
C10 C11 1.372(4)
C11 C12 1.390(4)
C11 H11 0.9300
C12 O7 1.363(4)
C12 C13 1.371(4)
C13 H13 0.9300
C14 O6 1.435(3)
C14 H14A 0.9600
C14 H14B 0.9600
C14 H14C 0.9600
C15 O7 1.402(5)
C15 H15A 0.9600
C15 H15B 0.9600
C15 H15C 0.9600
C16 C21 1.376(4)
C16 C17 1.386(4)
C16 S1 1.776(3)
C17 C18 1.378(4)
C17 N1 1.477(4)
C18 C19 1.366(5)
C18 H18 0.9300
C19 C20 1.369(5)
C19 H19 0.9300
C20 C21 1.390(4)
C20 H20 0.9300
C21 H21 0.9300
N1 O3 1.212(3)
N1 O4 1.218(3)
N2 S1 1.673(2)
O1 S1 1.422(2)
O2 S1 1.417(2)

loop_
_geom_torsion_atom_site_label_1
_geom_torsion_atom_site_label_2
_geom_torsion_atom_site_label_3
_geom_torsion_atom_site_label_4
_geom_torsion
O5 C1 C2 C3 -163.3(2)
N2 C1 C2 C3 19.4(3)
C1 C2 C3 C9 -165.4(2)
C1 C2 C3 C8 -49.7(3)
C1 C2 C3 C4 68.3(3)
C2 C3 C4 C5 -102.1(3)
C9 C3 C4 C5 133.4(2)
C8 C3 C4 C5 12.7(3)
C2 C3 C4 C10 73.8(3)
C9 C3 C4 C10 -50.8(3)
C8 C3 C4 C10 -171.5(2)
C10 C4 C5 C13 3.9(3)
C3 C4 C5 C13 179.9(2)
C10 C4 C5 C6 -173.5(2)
C3 C4 C5 C6 2.5(3)
C4 C5 C6 C7 16.8(3)
C13 C5 C6 C7 -160.6(2)
C5 C6 C7 N2 68.8(3)
C5 C6 C7 C8 -50.2(3)
N2 C7 C8 C3 -53.6(3)
C6 C7 C8 C3 67.8(3)
C2 C3 C8 C7 69.3(3)
C9 C3 C8 C7 -172.4(2)
C4 C3 C8 C7 -47.7(3)
C5 C4 C10 O6 175.7(2)
C3 C4 C10 O6 -0.4(3)
C5 C4 C10 C11 -4.2(3)
C3 C4 C10 C11 179.7(2)
O6 C10 C11 C12 -178.4(2)
C4 C10 C11 C12 1.5(4)
C10 C11 C12 O7 -180.0(2)
C10 C11 C12 C13 1.7(4)
O7 C12 C13 C5 179.8(2)
C11 C12 C13 C5 -2.0(4)
C4 C5 C13 C12 -0.9(4)
C6 C5 C13 C12 176.6(2)
C21 C16 C17 C18 -1.1(4)
S1 C16 C17 C18 -172.9(2)
C21 C16 C17 N1 179.9(3)
S1 C16 C17 N1 8.1(4)
C16 C17 C18 C19 -0.5(5)
N1 C17 C18 C19 178.6(3)
C17 C18 C19 C20 1.9(5)
C18 C19 C20 C21 -1.7(5)
C17 C16 C21 C20 1.3(4)
S1 C16 C21 C20 173.5(2)
C19 C20 C21 C16 0.1(5)
C18 C17 N1 O3 -122.7(3)
C16 C17 N1 O3 56.3(4)
C18 C17 N1 O4 56.1(4)
C16 C17 N1 O4 -124.8(3)
O5 C1 N2 C7 179.3(2)
C2 C1 N2 C7 -3.4(4)
O5 C1 N2 S1 4.3(3)
C2 C1 N2 S1 -178.36(17)
C8 C7 N2 C1 20.1(3)
C6 C7 N2 C1 -98.7(3)
C8 C7 N2 S1 -164.93(17)
C6 C7 N2 S1 76.2(2)
C11 C10 O6 C14 3.3(4)
C4 C10 O6 C14 -176.6(2)
C13 C12 O7 C15 -2.8(5)
C11 C12 O7 C15 179.0(3)
C1 N2 S1 O2 60.4(2)
C7 N2 S1 O2 -115.00(19)
C1 N2 S1 O1 -170.39(18)
C7 N2 S1 O1 14.2(2)
C1 N2 S1 C16 -55.7(2)
C7 N2 S1 C16 128.97(19)
C21 C16 S1 O2 -9.3(2)
C17 C16 S1 O2 162.5(2)
C21 C16 S1 O1 -138.2(2)
C17 C16 S1 O1 33.6(3)
C21 C16 S1 N2 108.3(2)
C17 C16 S1 N2 -79.9(2)

loop_
_platon_squeeze_void_nr
_platon_squeeze_void_average_x
_platon_squeeze_void_average_y
_platon_squeeze_void_average_z
_platon_squeeze_void_volume
_platon_squeeze_void_count_electrons
_platon_squeeze_void_content
1 0.000 0.000 0.000 176 33 ' '
